data_7223062
loop_
_publ_author_name
'Imoto, Hiroaki'
'Nohmi, Katsuya'
'Kizaki, Kohei'
'Watase, Seiji'
'Matsukawa, Kimihiro'
'Yamamoto, Shunsuke'
'Mitsuishi, Masaya'
'Naka, Kensuke'

_publ_section_title
;
 Effect of Alkyl Groups on Emission Properties of Aggregation Induced
 Emission Active N-Alkyl Arylaminomaleimide Dyes
;
_journal_name_full 'RSC Adv.'
_journal_paper_doi 10.1039/C5RA18690K
_journal_year 2015
_chemical_formula_moiety 'C13 H14 N2 O2'
_chemical_formula_sum 'C13 H14 N2 O2'
_chemical_formula_weight 230.27
_space_group_crystal_system triclinic
_space_group_IT_number 2
_space_group_name_Hall '-P 1'
_space_group_name_H-M_alt 'P -1'
_symmetry_space_group_name_Hall '-P 1'
_symmetry_space_group_name_H-M 'P -1'
_atom_sites_solution_hydrogens geom
_atom_sites_solution_primary direct
_atom_sites_solution_secondary difmap
_audit_update_record
;
2015-09-10 deposited with the CCDC.
2015-10-27 downloaded from the CCDC.
;
_cell_angle_alpha 73.440(3)
_cell_angle_beta 81.546(3)
_cell_angle_gamma 77.431(3)
_cell_formula_units_Z 2
_cell_length_a 5.1865(7)
_cell_length_b 9.3655(13)
_cell_length_c 13.2474(17)
_cell_measurement_reflns_used 2868
_cell_measurement_temperature 296
_cell_measurement_theta_max 27.45
_cell_measurement_theta_min 3.15
_cell_volume 599.52(14)
_computing_cell_refinement 'RAPID AUTO'
_computing_data_collection 'RAPID AUTO (Rigaku, ????)'
_computing_data_reduction 'RAPID AUTO'
_computing_molecular_graphics 'CrystalStructure 4.1'
_computing_publication_material 'CrystalStructure 4.1 (Rigaku, 2014)'
_computing_structure_refinement 'CRYSTALS (Carruthers, et al., 1999)'
_computing_structure_solution 'SHELXS97 (Sheldrick, 2008)'
_diffrn_ambient_temperature 296
_diffrn_detector_area_resol_mean 10.000
_diffrn_measured_fraction_theta_full 0.988
_diffrn_measured_fraction_theta_max 0.988
_diffrn_measurement_device_type 'Rigaku R-AXIS RAPID'
_diffrn_measurement_method \w
_diffrn_radiation_type 'Mo K\a'
_diffrn_radiation_wavelength 0.71075
_diffrn_reflns_av_R_equivalents 0.0393
_diffrn_reflns_limit_h_max 6
_diffrn_reflns_limit_h_min -6
_diffrn_reflns_limit_k_max 12
_diffrn_reflns_limit_k_min -12
_diffrn_reflns_limit_l_max 16
_diffrn_reflns_limit_l_min -17
_diffrn_reflns_number 5871
_diffrn_reflns_theta_full 27.47
_diffrn_reflns_theta_max 27.47
_diffrn_reflns_theta_min 3.143
_diffrn_standards_number 0
_exptl_absorpt_coefficient_mu 0.087
_exptl_absorpt_correction_T_max 0.991
_exptl_absorpt_correction_T_min 0.536
_exptl_absorpt_correction_type multi-scan
_exptl_absorpt_process_details 'ABSCOR (Rigaku, 1995)'
_exptl_crystal_colour yellow
_exptl_crystal_density_diffrn 1.275
_exptl_crystal_density_method 'not measured'
_exptl_crystal_description block
_exptl_crystal_F_000 244.00
_exptl_crystal_size_max 0.250
_exptl_crystal_size_mid 0.250
_exptl_crystal_size_min 0.100
_refine_diff_density_max 0.305
_refine_diff_density_min -0.251
_refine_ls_extinction_method none
_refine_ls_goodness_of_fit_ref 1.001
_refine_ls_hydrogen_treatment constr
_refine_ls_number_parameters 168
_refine_ls_number_reflns 1686
_refine_ls_R_factor_gt 0.0586
_refine_ls_shift/su_max 0.000
_refine_ls_structure_factor_coef Fsqd
_refine_ls_weighting_details 'w = 1/[0.0030Fo^2^ + 1.0000\s(Fo^2^)]/(4Fo^2^)'
_refine_ls_weighting_scheme calc
_refine_ls_wR_factor_ref 0.1692
_reflns_number_gt 1257
_reflns_number_total 2716
_reflns_threshold_expression F^2^>2.0\s(F^2^)
_cod_data_source_file c5ra18690k2.cif
_cod_data_source_block 3c
_cod_database_code 7223062

loop_
_symmetry_equiv_pos_site_id
_space_group_symop_operation_xyz
1 +X,+Y,+Z
2 -X,-Y,-Z

loop_
_atom_site_label
_atom_site_type_symbol
_atom_site_fract_x
_atom_site_fract_y
_atom_site_fract_z
_atom_site_U_iso_or_equiv
_atom_site_adp_type
_atom_site_occupancy
_atom_site_site_symmetry_multiplicity
_atom_site_calc_flag
_atom_site_refinement_flags
O1 O 0.2477(4) -0.0060(2) 0.08736(15) 0.0714(6) Uani 1 2 d .
O2 O -0.5432(4) 0.2914(3) 0.14916(16) 0.0778(7) Uani 1 2 d .
N1 N -0.1575(4) 0.1148(3) 0.14646(17) 0.0595(7) Uani 1 2 d .
N2 N 0.2547(4) 0.2565(3) -0.08072(16) 0.0576(7) Uani 1 2 d .
C1 C 0.0673(5) 0.1025(3) 0.0806(2) 0.0558(8) Uani 1 2 d .
C2 C 0.0478(5) 0.2482(3) -0.0062(2) 0.0512(8) Uani 1 2 d .
C3 C -0.1863(5) 0.3359(3) 0.0119(2) 0.0590(8) Uani 1 2 d .
C4 C -0.3249(5) 0.2557(3) 0.1067(2) 0.0596(9) Uani 1 2 d .
C5 C 0.2826(5) 0.3670(3) -0.1776(2) 0.0529(8) Uani 1 2 d .
C6 C 0.5168(6) 0.3485(4) -0.2411(2) 0.0681(9) Uani 1 2 d .
C7 C 0.5518(7) 0.4497(4) -0.3378(3) 0.0797(11) Uani 1 2 d .
C8 C 0.3543(7) 0.5713(4) -0.3727(3) 0.0796(11) Uani 1 2 d .
C9 C 0.1245(7) 0.5889(4) -0.3093(3) 0.0796(11) Uani 1 2 d .
C10 C 0.0848(6) 0.4894(4) -0.2117(2) 0.0676(9) Uani 1 2 d .
C11 C -0.2316(6) -0.0048(4) 0.2371(2) 0.0671(9) Uani 1 2 d .
C12 C -0.1416(9) -0.0055(4) 0.3382(2) 0.1012(14) Uani 1 2 d .
C13 C -0.2182(11) -0.1323(5) 0.4282(3) 0.1349(19) Uani 1 2 d .
H1 H 0.40006 0.17806 -0.06648 0.0654 Uiso 1 2 calc R
H2 H -0.24909 0.43214 -0.02981 0.0664 Uiso 1 2 calc R
H3 H 0.65104 0.26646 -0.2179 0.0773 Uiso 1 2 calc R
H4 H 0.71143 0.43644 -0.37945 0.0906 Uiso 1 2 calc R
H5 H 0.37692 0.63907 -0.4386 0.0911 Uiso 1 2 calc R
H6 H -0.00903 0.67139 -0.33243 0.0886 Uiso 1 2 calc R
H7 H -0.07344 0.50344 -0.16933 0.0758 Uiso 1 2 calc R
H8 H -0.42333 0.00803 0.24244 0.0764 Uiso 1 2 calc R
H9 H -0.1534 -0.09961 0.21947 0.0766 Uiso 1 2 calc R
H10 H 0.0497 -0.01399 0.32951 0.1193 Uiso 1 2 calc R
H11 H -0.2238 0.08993 0.35412 0.1195 Uiso 1 2 calc R
H12 H -0.13697 -0.22614 0.41153 0.1506 Uiso 1 2 calc R
H13 H -0.15956 -0.1305 0.49322 0.1507 Uiso 1 2 calc R
H14 H -0.40757 -0.12332 0.43588 0.1507 Uiso 1 2 calc R

loop_
_atom_site_aniso_label
_atom_site_aniso_U_11
_atom_site_aniso_U_22
_atom_site_aniso_U_33
_atom_site_aniso_U_12
_atom_site_aniso_U_13
_atom_site_aniso_U_23
O1 0.0663(12) 0.0532(13) 0.0738(13) 0.0097(10) 0.0026(10) -0.0035(10)
O2 0.0619(13) 0.0761(16) 0.0790(14) 0.0039(11) 0.0083(11) -0.0144(12)
N1 0.0586(13) 0.0537(15) 0.0556(13) -0.0027(11) 0.0012(11) -0.0068(11)
N2 0.0543(12) 0.0523(14) 0.0563(13) 0.0005(11) -0.0018(11) -0.0078(11)
C1 0.0556(15) 0.0509(18) 0.0559(16) -0.0039(14) -0.0040(13) -0.0111(13)
C2 0.0531(15) 0.0463(16) 0.0519(15) -0.0063(13) -0.0065(13) -0.0107(12)
C3 0.0583(15) 0.0494(18) 0.0580(16) 0.0041(13) -0.0012(13) -0.0089(14)
C4 0.0544(15) 0.059(2) 0.0598(17) 0.0030(14) -0.0043(14) -0.0166(14)
C5 0.0626(15) 0.0457(16) 0.0500(14) -0.0130(13) -0.0016(12) -0.0115(12)
C6 0.0674(18) 0.060(2) 0.0663(19) -0.0036(15) 0.0039(15) -0.0110(15)
C7 0.081(2) 0.077(2) 0.068(2) -0.0150(19) 0.0142(17) -0.0087(18)
C8 0.100(2) 0.065(2) 0.0624(19) -0.0256(19) 0.0000(18) 0.0040(16)
C9 0.083(2) 0.062(2) 0.077(2) -0.0057(17) -0.0062(19) 0.0032(17)
C10 0.0650(18) 0.0578(19) 0.0669(19) -0.0052(15) 0.0011(15) -0.0038(15)
C11 0.0681(17) 0.063(2) 0.0596(17) -0.0100(15) 0.0058(14) -0.0065(15)
C12 0.151(4) 0.084(3) 0.062(2) -0.032(3) -0.007(2) -0.0042(19)
C13 0.182(5) 0.116(4) 0.079(2) -0.021(3) 0.001(3) 0.009(2)

loop_
_atom_type_symbol
_atom_type_description
_atom_type_scat_dispersion_real
_atom_type_scat_dispersion_imag
_atom_type_scat_source
C C 0.0033 0.0016
;
International Tables for Crystallography
(Vol. C, Tables 4.2.6.8 and 6.1.1.4)
;
H H 0.0000 0.0000
;
International Tables for Crystallography
(Vol. C, Table 6.1.1.4)
;
N N 0.0061 0.0033
;
International Tables for Crystallography
(Vol. C, Tables 4.2.6.8 and 6.1.1.4)
;
O O 0.0106 0.0060
;
International Tables for Crystallography
(Vol. C, Tables 4.2.6.8 and 6.1.1.4)
;

loop_
_geom_angle_atom_site_label_1
_geom_angle_atom_site_label_2
_geom_angle_atom_site_label_3
_geom_angle
_geom_angle_publ_flag
C1 N1 C4 109.4(2) yes
C1 N1 C11 125.5(2) yes
C4 N1 C11 124.7(2) yes
C2 N2 C5 129.3(2) yes
O1 C1 N1 127.1(2) yes
O1 C1 C2 126.0(2) yes
N1 C1 C2 106.8(2) yes
N2 C2 C1 115.5(2) yes
N2 C2 C3 136.8(2) yes
C1 C2 C3 107.7(2) yes
C2 C3 C4 108.6(2) yes
O2 C4 N1 122.3(2) yes
O2 C4 C3 130.3(2) yes
N1 C4 C3 107.4(2) yes
N2 C5 C6 117.9(2) yes
N2 C5 C10 122.8(2) yes
C6 C5 C10 119.2(2) yes
C5 C6 C7 120.5(3) yes
C6 C7 C8 120.5(3) yes
C7 C8 C9 118.5(3) yes
C8 C9 C10 122.1(3) yes
C5 C10 C9 119.0(3) yes
N1 C11 C12 114.6(3) yes
C11 C12 C13 112.5(4) yes
C2 N2 H1 115.455 no
C5 N2 H1 115.269 no
C2 C3 H2 125.595 no
C4 C3 H2 125.762 no
C5 C6 H3 119.314 no
C7 C6 H3 120.155 no
C6 C7 H4 119.588 no
C8 C7 H4 119.892 no
C7 C8 H5 120.563 no
C9 C8 H5 120.903 no
C8 C9 H6 118.794 no
C10 C9 H6 119.071 no
C5 C10 H7 120.027 no
C9 C10 H7 120.929 no
N1 C11 H8 106.616 no
N1 C11 H9 105.983 no
C12 C11 H8 110.443 no
C12 C11 H9 109.639 no
H8 C11 H9 109.313 no
C11 C12 H10 108.607 no
C11 C12 H11 107.882 no
C13 C12 H10 109.843 no
C13 C12 H11 108.481 no
H10 C12 H11 109.485 no
C12 C13 H12 107.888 no
C12 C13 H13 111.351 no
C12 C13 H14 109.244 no
H12 C13 H13 109.443 no
H12 C13 H14 109.442 no
H13 C13 H14 109.441 no

loop_
_geom_bond_atom_site_label_1
_geom_bond_atom_site_label_2
_geom_bond_distance
_geom_bond_publ_flag
O1 C1 1.214(3) yes
O2 C4 1.210(3) yes
N1 C1 1.354(3) yes
N1 C4 1.419(3) yes
N1 C11 1.458(3) yes
N2 C2 1.347(3) yes
N2 C5 1.411(3) yes
C1 C2 1.508(3) yes
C2 C3 1.341(3) yes
C3 C4 1.446(4) yes
C5 C6 1.380(4) yes
C5 C10 1.379(4) yes
C6 C7 1.374(4) yes
C7 C8 1.375(4) yes
C8 C9 1.361(5) yes
C9 C10 1.379(4) yes
C11 C12 1.479(5) yes
C12 C13 1.500(5) yes
N2 H1 0.930 no
C3 H2 0.930 no
C6 H3 0.930 no
C7 H4 0.930 no
C8 H5 0.930 no
C9 H6 0.930 no
C10 H7 0.930 no
C11 H8 0.970 no
C11 H9 0.970 no
C12 H10 0.970 no
C12 H11 0.970 no
C13 H12 0.960 no
C13 H13 0.960 no
C13 H14 0.960 no

loop_
_geom_contact_atom_site_label_1
_geom_contact_atom_site_label_2
_geom_contact_distance
_geom_contact_publ_flag
_geom_contact_site_symmetry_2
O1 N2 2.810(3) no .
O1 C3 3.467(3) no .
O1 C4 3.443(3) no .
O1 C11 2.943(3) no .
O2 C1 3.408(3) no .
O2 C2 3.446(3) no .
O2 C11 2.902(3) no .
N1 N2 3.529(3) no .
C1 C12 3.356(4) no .
C2 C10 3.013(4) no .
C3 C5 3.225(4) no .
C3 C10 3.169(4) no .
C4 C12 3.444(4) no .
C5 C8 2.773(4) no .
C6 C9 2.723(4) no .
C7 C10 2.752(4) no .
O1 O1 3.228(3) no 2_655
O1 O2 3.532(4) no 1_655
O1 N2 3.096(3) no 2_655
O1 C1 3.360(4) no 2_555
O1 C2 3.469(4) no 2_555
O1 C6 3.351(3) no 2_655
O1 C11 3.582(4) no 1_655
O2 O1 3.532(4) no 1_455
O2 N2 3.483(3) no 1_455
O2 C1 3.324(4) no 1_455
O2 C2 3.322(4) no 1_455
O2 C9 3.585(4) no 2_465
O2 C10 3.251(3) no 2_465
N2 O1 3.096(3) no 2_655
N2 O2 3.483(3) no 1_655
N2 C4 3.534(4) no 1_655
N2 C11 3.583(5) no 2_555
C1 O1 3.360(4) no 2_555
C1 O2 3.324(4) no 1_655
C1 C1 3.476(5) no 2_555
C2 O1 3.469(4) no 2_555
C2 O2 3.322(4) no 1_655
C4 N2 3.534(4) no 1_455
C4 C10 3.589(5) no 2_565
C6 O1 3.351(3) no 2_655
C6 C10 3.591(5) no 1_655
C7 C10 3.569(5) no 1_655
C9 O2 3.585(4) no 2_465
C10 O2 3.251(3) no 2_465
C10 C4 3.589(5) no 2_565
C10 C6 3.591(5) no 1_455
C10 C7 3.569(5) no 1_455
C11 O1 3.582(4) no 1_455
C11 N2 3.583(5) no 2_555
O1 H1 2.4219 no .
O1 H9 2.6472 no .
O1 H10 3.2060 no .
O2 H2 2.7777 no .
O2 H8 2.5678 no .
O2 H11 3.2738 no .
N1 H2 3.2046 no .
N1 H10 2.6503 no .
N1 H11 2.6706 no .
N2 H2 2.8693 no .
N2 H3 2.5347 no .
N2 H7 2.6365 no .
C1 H1 2.4558 no .
C1 H2 3.2077 no .
C1 H8 3.1860 no .
C1 H9 2.5724 no .
C1 H10 3.1589 no .
C2 H7 2.7531 no .
C3 H1 3.2408 no .
C3 H7 2.5313 no .
C4 H8 2.5962 no .
C4 H9 3.2191 no .
C4 H11 3.2677 no .
C5 H2 3.1892 no .
C5 H4 3.2265 no .
C5 H6 3.2134 no .
C6 H1 2.4839 no .
C6 H5 3.2276 no .
C6 H7 3.2217 no .
C7 H6 3.1894 no .
C8 H3 3.2254 no .
C8 H7 3.2350 no .
C9 H4 3.1938 no .
C10 H1 3.2448 no .
C10 H2 2.7442 no .
C10 H3 3.2172 no .
C10 H5 3.2375 no .
C11 H12 2.6533 no .
C11 H13 3.3083 no .
C11 H14 2.6590 no .
C13 H8 2.6895 no .
C13 H9 2.6727 no .
H1 H3 2.2712 no .
H1 H7 3.5403 no .
H2 H7 1.9386 no .
H3 H4 2.3001 no .
H4 H5 2.3118 no .
H5 H6 2.2865 no .
H6 H7 2.3094 no .
H8 H10 2.8050 no .
H8 H11 2.3001 no .
H8 H12 2.9654 no .
H8 H13 3.5635 no .
H8 H14 2.5115 no .
H9 H10 2.3158 no .
H9 H11 2.7924 no .
H9 H12 2.4872 no .
H9 H13 3.5508 no .
H9 H14 2.9427 no .
H10 H12 2.3158 no .
H10 H13 2.3551 no .
H10 H14 2.8126 no .
H11 H12 2.7894 no .
H11 H13 2.3412 no .
H11 H14 2.3156 no .
O1 H1 2.1990 no 2_655
O1 H3 2.5539 no 2_655
O1 H8 2.9036 no 1_655
O2 H1 3.3889 no 1_455
O2 H2 2.7053 no 2_465
O2 H6 3.1436 no 2_465
O2 H7 2.4883 no 2_465
N2 H2 3.5735 no 1_655
N2 H9 2.8235 no 2_555
C1 H1 3.3969 no 2_655
C1 H3 3.5192 no 2_655
C1 H8 3.4537 no 1_655
C2 H2 3.5500 no 2_565
C2 H9 3.4163 no 2_555
C3 H1 3.2824 no 1_455
C3 H2 3.2666 no 2_465
C3 H2 3.5303 no 2_565
C3 H3 3.5388 no 1_455
C3 H7 3.4536 no 2_565
C4 H1 3.1922 no 1_455
C4 H2 3.2589 no 2_465
C4 H7 3.5716 no 2_465
C5 H2 3.5819 no 1_655
C5 H9 2.9423 no 2_555
C6 H2 3.5480 no 1_655
C6 H7 3.2018 no 1_655
C6 H8 3.4818 no 2_555
C6 H9 3.2309 no 2_555
C7 H5 3.2475 no 2_664
C7 H6 3.4200 no 1_655
C7 H7 3.3700 no 1_655
C7 H12 3.4750 no 2_655
C8 H4 3.3725 no 2_664
C8 H5 3.5577 no 2_664
C8 H11 3.1701 no 2_565
C8 H14 3.5523 no 1_664
C9 H4 3.1884 no 1_455
C9 H11 3.0381 no 2_565
C9 H13 3.3835 no 1_564
C10 H3 3.4096 no 1_455
C10 H4 3.3539 no 1_455
C11 H1 3.4340 no 2_555
C11 H3 3.4719 no 2_655
C12 H6 3.3644 no 2_565
C12 H13 3.5448 no 2_556
C13 H4 3.5683 no 2_655
C13 H5 3.2898 no 1_446
C13 H6 3.3811 no 1_546
C13 H14 3.4849 no 2_456
H1 O1 2.1990 no 2_655
H1 O2 3.3889 no 1_655
H1 C1 3.3969 no 2_655
H1 C3 3.2824 no 1_655
H1 C4 3.1922 no 1_655
H1 C11 3.4340 no 2_555
H1 H1 3.3143 no 2_655
H1 H2 3.4660 no 1_655
H1 H8 3.2599 no 2_555
H1 H9 2.8817 no 2_555
H2 O2 2.7053 no 2_465
H2 N2 3.5735 no 1_455
H2 C2 3.5500 no 2_565
H2 C3 3.2666 no 2_465
H2 C3 3.5303 no 2_565
H2 C4 3.2589 no 2_465
H2 C5 3.5819 no 1_455
H2 C6 3.5480 no 1_455
H2 H1 3.4660 no 1_455
H2 H2 2.7462 no 2_465
H2 H2 3.3937 no 2_565
H2 H3 3.4377 no 1_455
H2 H7 3.5729 no 2_565
H3 O1 2.5539 no 2_655
H3 C1 3.5192 no 2_655
H3 C3 3.5388 no 1_655
H3 C10 3.4096 no 1_655
H3 C11 3.4719 no 2_655
H3 H2 3.4377 no 1_655
H3 H7 3.1379 no 1_655
H3 H8 3.1654 no 2_555
H3 H9 3.3005 no 2_555
H3 H9 2.7316 no 2_655
H3 H10 3.1475 no 2_655
H3 H12 3.3632 no 2_655
H4 C8 3.3725 no 2_664
H4 C9 3.1884 no 1_655
H4 C10 3.3539 no 1_655
H4 C13 3.5683 no 2_655
H4 H5 2.8209 no 2_664
H4 H6 3.1252 no 1_655
H4 H7 3.4059 no 1_655
H4 H12 2.6908 no 2_655
H5 C7 3.2475 no 2_664
H5 C8 3.5577 no 2_664
H5 C13 3.2898 no 1_664
H5 H4 2.8209 no 2_664
H5 H5 3.3793 no 2_664
H5 H11 2.9674 no 2_565
H5 H12 3.3618 no 1_564
H5 H12 3.2213 no 1_664
H5 H13 3.1984 no 1_564
H5 H13 3.4294 no 1_664
H5 H14 2.7190 no 1_664
H6 O2 3.1436 no 2_465
H6 C7 3.4200 no 1_455
H6 C12 3.3644 no 2_565
H6 C13 3.3811 no 1_564
H6 H4 3.1252 no 1_455
H6 H10 3.1804 no 2_565
H6 H11 2.6915 no 2_565
H6 H12 3.3757 no 1_564
H6 H13 2.6160 no 1_564
H7 O2 2.4883 no 2_465
H7 C3 3.4536 no 2_565
H7 C4 3.5716 no 2_465
H7 C6 3.2018 no 1_455
H7 C7 3.3700 no 1_455
H7 H2 3.5729 no 2_565
H7 H3 3.1379 no 1_455
H7 H4 3.4059 no 1_455
H8 O1 2.9036 no 1_455
H8 C1 3.4537 no 1_455
H8 C6 3.4818 no 2_555
H8 H1 3.2599 no 2_555
H8 H3 3.1654 no 2_555
H8 H10 2.8330 no 1_455
H9 N2 2.8235 no 2_555
H9 C2 3.4163 no 2_555
H9 C5 2.9423 no 2_555
H9 C6 3.2309 no 2_555
H9 H1 2.8817 no 2_555
H9 H3 3.3005 no 2_555
H9 H3 2.7316 no 2_655
H10 H3 3.1475 no 2_655
H10 H6 3.1804 no 2_565
H10 H8 2.8330 no 1_655
H10 H13 3.1955 no 2_556
H10 H14 3.1697 no 1_655
H11 C8 3.1701 no 2_565
H11 C9 3.0381 no 2_565
H11 H5 2.9674 no 2_565
H11 H6 2.6915 no 2_565
H11 H13 3.5313 no 2_456
H11 H13 3.1838 no 2_556
H11 H14 3.1881 no 2_456
H12 C7 3.4750 no 2_655
H12 H3 3.3632 no 2_655
H12 H4 2.6908 no 2_655
H12 H5 3.2213 no 1_446
H12 H5 3.3618 no 1_546
H12 H6 3.3757 no 1_546
H13 C9 3.3835 no 1_546
H13 C12 3.5448 no 2_556
H13 H5 3.4294 no 1_446
H13 H5 3.1984 no 1_546
H13 H6 2.6160 no 1_546
H13 H10 3.1955 no 2_556
H13 H11 3.5313 no 2_456
H13 H11 3.1838 no 2_556
H13 H13 3.2932 no 2_556
H13 H14 3.1469 no 2_456
H14 C8 3.5523 no 1_446
H14 C13 3.4849 no 2_456
H14 H5 2.7190 no 1_446
H14 H10 3.1697 no 1_455
H14 H11 3.1881 no 2_456
H14 H13 3.1469 no 2_456
H14 H14 3.1520 no 2_456

loop_
_geom_hbond_atom_site_label_D
_geom_hbond_atom_site_label_H
_geom_hbond_atom_site_label_A
_geom_hbond_distance_DA
_geom_hbond_distance_DH
_geom_hbond_distance_HA
_geom_hbond_angle_DHA
_geom_hbond_publ_flag
N2 H1 O1 2.810(3) 0.930 2.422 105.0 no

loop_
_geom_torsion_atom_site_label_1
_geom_torsion_atom_site_label_2
_geom_torsion_atom_site_label_3
_geom_torsion_atom_site_label_4
_geom_torsion
_geom_torsion_publ_flag
C1 N1 C4 O2 177.0(3) no
C1 N1 C4 C3 -2.0(4) no
C4 N1 C1 O1 -176.0(3) no
C4 N1 C1 C2 2.0(3) no
C1 N1 C11 C12 91.0(4) no
C11 N1 C1 O1 -2.9(5) no
C11 N1 C1 C2 175.1(3) no
C4 N1 C11 C12 -96.9(3) no
C11 N1 C4 O2 3.8(5) no
C11 N1 C4 C3 -175.3(3) no
C2 N2 C5 C6 -179.4(3) no
C2 N2 C5 C10 -0.8(5) no
C5 N2 C2 C1 171.2(3) no
C5 N2 C2 C3 -6.3(6) no
O1 C1 C2 N2 -1.4(5) no
O1 C1 C2 C3 176.9(3) no
N1 C1 C2 N2 -179.4(2) no
N1 C1 C2 C3 -1.2(3) no
N2 C2 C3 C4 177.6(3) no
C1 C2 C3 C4 -0.1(3) no
C2 C3 C4 O2 -177.7(3) no
C2 C3 C4 N1 1.3(4) no
N2 C5 C6 C7 177.9(3) no
N2 C5 C10 C9 -177.5(3) no
C6 C5 C10 C9 1.1(5) no
C10 C5 C6 C7 -0.8(5) no
C5 C6 C7 C8 0.2(6) no
C6 C7 C8 C9 0.1(6) no
C7 C8 C9 C10 0.2(6) no
C8 C9 C10 C5 -0.8(6) no
N1 C11 C12 C13 -178.9(2) no
